data_7026227
loop_
_publ_author_name
'Vasudevan, Kalyan V.'
'Butorac, Rachel R.'
'Abernethy, Colin D.'
'Cowley, Alan H.'

_publ_section_title
;
 Synthesis and coordination compounds of a bis(imino)acenaphthene
 (BIAN)-supported N-heterocyclic carbene.
;
_journal_issue 31
_journal_name_full 'Dalton transactions (Cambridge, England : 2003)'
_journal_page_first 7401
_journal_page_last 7408
_journal_paper_doi 10.1039/c0dt00278j
_journal_volume 39
_journal_year 2010
_chemical_formula_moiety 'C37 H40 Au Cl N2, 2(C4 H8 O)'
_chemical_formula_sum 'C45 H56 Au Cl N2 O2'
_chemical_formula_weight 889.33
_space_group_IT_number 14
_symmetry_cell_setting monoclinic
_symmetry_space_group_name_Hall '-P 2ybc'
_symmetry_space_group_name_H-M 'P 1 21/c 1'
_atom_sites_solution_hydrogens geom
_atom_sites_solution_primary direct
_atom_sites_solution_secondary difmap
_audit_creation_method
;
manual editing of the .cif file
created by SHELXTL Ver. 6.10
;
_cell_angle_alpha 90.00
_cell_angle_beta 115.01(3)
_cell_angle_gamma 90.00
_cell_formula_units_Z 4
_cell_length_a 15.007(3)
_cell_length_b 17.331(4)
_cell_length_c 17.298(4)
_cell_measurement_reflns_used 48956
_cell_measurement_temperature 100(2)
_cell_measurement_theta_max 26.00
_cell_measurement_theta_min 3.00
_cell_volume 4077.1(19)
_computing_cell_refinement 'CrystalClear (Rigaku Inc., 2008)'
_computing_data_collection 'CrystalClear (Rigaku Inc., 2008)'
_computing_data_reduction 'CrystalClear (Rigaku Inc., 2008)'
_computing_molecular_graphics 'XP SHELXTL/PC, Siemens Analytical'
_computing_structure_refinement 'XL SHELXTL/PC, Siemens Analytical'
_computing_structure_solution
;

SIR97 - Altomare A., Burla M.C., Camalli M., Cascarano G.L., Giacovazzo C.,
Guagliardi A., Moliterni A.G.G., Polidori G.,Spagna R.
;
_diffrn_ambient_temperature 100(2)
_diffrn_measured_fraction_theta_full 0.998
_diffrn_measured_fraction_theta_max 0.998
_diffrn_measurement_device_type 'Rigaku AFC-12 with Saturn 724+ CCD'
_diffrn_measurement_method \w-scans
_diffrn_radiation_monochromator graphite
_diffrn_radiation_source 'fine-focus sealed tube'
_diffrn_radiation_type MoK\a
_diffrn_radiation_wavelength 0.71073
_diffrn_reflns_av_R_equivalents 0.0286
_diffrn_reflns_av_sigmaI/netI 0.0205
_diffrn_reflns_limit_h_max 18
_diffrn_reflns_limit_h_min -18
_diffrn_reflns_limit_k_max 21
_diffrn_reflns_limit_k_min -21
_diffrn_reflns_limit_l_max 21
_diffrn_reflns_limit_l_min -21
_diffrn_reflns_number 43245
_diffrn_reflns_theta_full 26.00
_diffrn_reflns_theta_max 26.00
_diffrn_reflns_theta_min 3.00
_exptl_absorpt_coefficient_mu 3.712
_exptl_absorpt_correction_T_max 1.00
_exptl_absorpt_correction_T_min 0.294
_exptl_absorpt_correction_type multi-scan
_exptl_absorpt_process_details
;
Abscor. T. Higashi. (2001). Rigaku Corp. Tokyo, Japan
;
_exptl_crystal_colour yellow
_exptl_crystal_density_diffrn 1.449
_exptl_crystal_density_method 'not measured'
_exptl_crystal_description block
_exptl_crystal_F_000 1808
_exptl_crystal_size_max 0.43
_exptl_crystal_size_mid 0.36
_exptl_crystal_size_min 0.16
_refine_diff_density_max 2.299
_refine_diff_density_min -1.395
_refine_diff_density_rms 0.086
_refine_ls_extinction_method none
_refine_ls_goodness_of_fit_ref 1.081
_refine_ls_hydrogen_treatment constr
_refine_ls_matrix_type full
_refine_ls_number_parameters 468
_refine_ls_number_reflns 8003
_refine_ls_number_restraints 0
_refine_ls_restrained_S_all 1.081
_refine_ls_R_factor_all 0.0301
_refine_ls_R_factor_gt 0.0247
_refine_ls_shift/su_max 0.003
_refine_ls_shift/su_mean 0.000
_refine_ls_structure_factor_coef Fsqd
_refine_ls_weighting_details 'calc w=1/[\s^2^(Fo^2^)+(0.0151P)^2^+11.2614P] where P=(Fo^2^+2Fc^2^)/3'
_refine_ls_weighting_scheme calc
_refine_ls_wR_factor_gt 0.0563
_refine_ls_wR_factor_ref 0.0597
_reflns_number_gt 6815
_reflns_number_total 8003
_reflns_threshold_expression >2sigma(I)
_cod_data_source_file c0dt00278j.txt
_cod_data_source_block rbrb014c
_cod_original_sg_symbol_H-M P21/c
_cod_database_code 7026227

loop_
_symmetry_equiv_pos_as_xyz
'x, y, z'
'-x, y+1/2, -z+1/2'
'-x, -y, -z'
'x, -y-1/2, z-1/2'

loop_
_atom_site_label
_atom_site_type_symbol
_atom_site_fract_x
_atom_site_fract_y
_atom_site_fract_z
_atom_site_U_iso_or_equiv
_atom_site_adp_type
_atom_site_occupancy
_atom_site_symmetry_multiplicity
_atom_site_calc_flag
_atom_site_refinement_flags
C1 C 0.7325(2) -0.13746(16) 0.48419(17) 0.0127(5) Uani 1 1 d .
C1S C 0.7175(3) 0.05730(19) 0.1322(2) 0.0291(8) Uani 1 1 d .
H1S1 H 0.7380 0.0152 0.1749 0.035 Uiso 1 1 calc R
H1S2 H 0.7656 0.0607 0.1070 0.035 Uiso 1 1 calc R
C2 C 0.7519(2) -0.01714(16) 0.53615(17) 0.0125(5) Uani 1 1 d .
C2S C 0.6139(2) 0.04112(18) 0.0621(2) 0.0250(7) Uani 1 1 d .
H2S1 H 0.6171 0.0170 0.0114 0.030 Uiso 1 1 calc R
H2S2 H 0.5760 0.0072 0.0833 0.030 Uiso 1 1 calc R
C3 C 0.7410(2) -0.01256(15) 0.45423(17) 0.0122(5) Uani 1 1 d .
C3S C 0.5689(2) 0.12184(19) 0.0415(2) 0.0239(7) Uani 1 1 d .
H3S1 H 0.5889 0.1493 0.0012 0.029 Uiso 1 1 calc R
H3S2 H 0.4962 0.1201 0.0178 0.029 Uiso 1 1 calc R
C4 C 0.7643(2) 0.05999(16) 0.57336(18) 0.0139(6) Uani 1 1 d .
C4S C 0.6131(2) 0.15836(19) 0.1291(2) 0.0246(7) Uani 1 1 d .
H4S1 H 0.6136 0.2153 0.1243 0.030 Uiso 1 1 calc R
H4S2 H 0.5748 0.1442 0.1615 0.030 Uiso 1 1 calc R
C5 C 0.7783(2) 0.09204(17) 0.64989(19) 0.0192(6) Uani 1 1 d .
H5 H 0.7811 0.0608 0.6960 0.023 Uiso 1 1 calc R
C5S C 0.9633(3) 0.3784(2) 0.4630(3) 0.0417(9) Uani 1 1 d .
H5S1 H 0.9513 0.3250 0.4407 0.050 Uiso 1 1 calc R
H5S2 H 1.0344 0.3848 0.4992 0.050 Uiso 1 1 calc R
C6 C 0.7886(2) 0.17357(19) 0.6585(2) 0.0250(7) Uani 1 1 d .
H6 H 0.7991 0.1962 0.7116 0.030 Uiso 1 1 calc R
C6S C 0.9292(3) 0.4356(2) 0.3905(3) 0.0388(9) Uani 1 1 d .
H6S1 H 0.9340 0.4139 0.3394 0.047 Uiso 1 1 calc R
H6S2 H 0.9676 0.4841 0.4071 0.047 Uiso 1 1 calc R
C7 C 0.7840(2) 0.22071(18) 0.5935(2) 0.0228(7) Uani 1 1 d .
H7 H 0.7912 0.2749 0.6021 0.027 Uiso 1 1 calc R
C7S C 0.8217(3) 0.4489(2) 0.3745(3) 0.0412(9) Uani 1 1 d .
H7S1 H 0.7971 0.4994 0.3470 0.049 Uiso 1 1 calc R
H7S2 H 0.7783 0.4073 0.3391 0.049 Uiso 1 1 calc R
C8 C 0.7684(2) 0.18876(17) 0.5134(2) 0.0185(6) Uani 1 1 d .
C8S C 0.8301(3) 0.4469(2) 0.4633(3) 0.0425(10) Uani 1 1 d .
H8S1 H 0.8454 0.4989 0.4891 0.051 Uiso 1 1 calc R
H8S2 H 0.7676 0.4291 0.4637 0.051 Uiso 1 1 calc R
C9 C 0.7591(2) 0.10895(16) 0.50584(18) 0.0146(6) Uani 1 1 d .
C10 C 0.7616(2) 0.22927(18) 0.4401(2) 0.0230(7) Uani 1 1 d .
H10 H 0.7667 0.2839 0.4414 0.028 Uiso 1 1 calc R
C11 C 0.7474(2) 0.18979(18) 0.3671(2) 0.0225(7) Uani 1 1 d .
H11 H 0.7428 0.2183 0.3186 0.027 Uiso 1 1 calc R
C12 C 0.7393(2) 0.10802(17) 0.36085(19) 0.0183(6) Uani 1 1 d .
H12 H 0.7300 0.0822 0.3096 0.022 Uiso 1 1 calc R
C13 C 0.7452(2) 0.06781(16) 0.43057(18) 0.0141(6) Uani 1 1 d .
C14 C 0.7560(2) -0.12172(16) 0.63557(17) 0.0136(5) Uani 1 1 d .
C15 C 0.6691(2) -0.12805(16) 0.64614(18) 0.0149(6) Uani 1 1 d .
C16 C 0.6800(2) -0.14959(17) 0.7271(2) 0.0200(6) Uani 1 1 d .
H16 H 0.6233 -0.1549 0.7379 0.024 Uiso 1 1 calc R
C17 C 0.7732(2) -0.16357(18) 0.79304(19) 0.0216(7) Uani 1 1 d .
H17 H 0.7784 -0.1779 0.8478 0.026 Uiso 1 1 calc R
C18 C 0.8574(2) -0.15696(18) 0.77997(19) 0.0213(6) Uani 1 1 d .
H18 H 0.9199 -0.1667 0.8255 0.026 Uiso 1 1 calc R
C19 C 0.8508(2) -0.13608(17) 0.70038(18) 0.0169(6) Uani 1 1 d .
C20 C 0.5668(2) -0.11249(17) 0.57366(19) 0.0179(6) Uani 1 1 d .
H20 H 0.5767 -0.0946 0.5229 0.022 Uiso 1 1 calc R
C21 C 0.5130(2) -0.04862(19) 0.5973(2) 0.0257(7) Uani 1 1 d .
H21A H 0.5017 -0.0648 0.6468 0.039 Uiso 1 1 calc R
H21B H 0.4497 -0.0384 0.5490 0.039 Uiso 1 1 calc R
H21C H 0.5530 -0.0016 0.6115 0.039 Uiso 1 1 calc R
C22 C 0.5039(2) -0.18601(19) 0.5477(2) 0.0280(7) Uani 1 1 d .
H22A H 0.4915 -0.2043 0.5959 0.042 Uiso 1 1 calc R
H22B H 0.5389 -0.2260 0.5315 0.042 Uiso 1 1 calc R
H22C H 0.4412 -0.1747 0.4992 0.042 Uiso 1 1 calc R
C23 C 0.9437(2) -0.1327(2) 0.6860(2) 0.0256(7) Uani 1 1 d .
H23 H 0.9277 -0.1046 0.6312 0.031 Uiso 1 1 calc R
C24 C 1.0285(3) -0.0894(3) 0.7569(2) 0.0426(10) Uani 1 1 d .
H24A H 1.0069 -0.0374 0.7629 0.064 Uiso 1 1 calc R
H24B H 1.0846 -0.0861 0.7421 0.064 Uiso 1 1 calc R
H24C H 1.0482 -0.1174 0.8109 0.064 Uiso 1 1 calc R
C25 C 0.9767(3) -0.2149(3) 0.6762(3) 0.0439(10) Uani 1 1 d .
H25A H 0.9951 -0.2431 0.7298 0.066 Uiso 1 1 calc R
H25B H 1.0333 -0.2120 0.6621 0.066 Uiso 1 1 calc R
H25C H 0.9225 -0.2417 0.6304 0.066 Uiso 1 1 calc R
C26 C 0.7254(2) -0.10929(15) 0.34163(17) 0.0129(5) Uani 1 1 d .
C27 C 0.6333(2) -0.11817(16) 0.27062(18) 0.0157(6) Uani 1 1 d .
C28 C 0.6345(2) -0.14013(17) 0.19429(19) 0.0199(6) Uani 1 1 d .
H28 H 0.5743 -0.1476 0.1453 0.024 Uiso 1 1 calc R
C29 C 0.7233(3) -0.15125(18) 0.1889(2) 0.0224(7) Uani 1 1 d .
H29 H 0.7232 -0.1664 0.1361 0.027 Uiso 1 1 calc R
C30 C 0.8133(2) -0.14052(17) 0.2603(2) 0.0206(6) Uani 1 1 d .
H30 H 0.8730 -0.1480 0.2548 0.025 Uiso 1 1 calc R
C31 C 0.8167(2) -0.11912(16) 0.33898(18) 0.0151(6) Uani 1 1 d .
C32 C 0.5354(2) -0.10438(18) 0.27491(19) 0.0207(6) Uani 1 1 d .
H32 H 0.5496 -0.0833 0.3327 0.025 Uiso 1 1 calc R
C33 C 0.4784(3) -0.1797(2) 0.2642(3) 0.0385(9) Uani 1 1 d .
H33A H 0.4618 -0.2009 0.2072 0.058 Uiso 1 1 calc R
H33B H 0.4178 -0.1697 0.2710 0.058 Uiso 1 1 calc R
H33C H 0.5189 -0.2169 0.3074 0.058 Uiso 1 1 calc R
C34 C 0.4717(3) -0.0450(2) 0.2085(2) 0.0325(8) Uani 1 1 d .
H34A H 0.5095 0.0026 0.2146 0.049 Uiso 1 1 calc R
H34B H 0.4128 -0.0337 0.2174 0.049 Uiso 1 1 calc R
H34C H 0.4523 -0.0660 0.1510 0.049 Uiso 1 1 calc R
C35 C 0.9155(2) -0.10864(18) 0.41692(19) 0.0190(6) Uani 1 1 d .
H35 H 0.9008 -0.0887 0.4645 0.023 Uiso 1 1 calc R
C36 C 0.9810(3) -0.0493(2) 0.4013(2) 0.0305(8) Uani 1 1 d .
H36A H 0.9983 -0.0676 0.3558 0.046 Uiso 1 1 calc R
H36B H 1.0411 -0.0420 0.4538 0.046 Uiso 1 1 calc R
H36C H 0.9458 -0.0001 0.3844 0.046 Uiso 1 1 calc R
C37 C 0.9695(3) -0.1854(2) 0.4465(2) 0.0305(8) Uani 1 1 d .
H37A H 0.9269 -0.2220 0.4580 0.046 Uiso 1 1 calc R
H37B H 1.0296 -0.1771 0.4987 0.046 Uiso 1 1 calc R
H37C H 0.9866 -0.2061 0.4018 0.046 Uiso 1 1 calc R
N1 N 0.74720(17) -0.09387(13) 0.55404(14) 0.0111(5) Uani 1 1 d .
N2 N 0.72875(17) -0.08689(13) 0.42305(14) 0.0111(5) Uani 1 1 d .
Cl1 Cl 0.68637(8) -0.37980(5) 0.45506(6) 0.0369(2) Uani 1 1 d .
Au1 Au 0.713029(8) -0.250291(6) 0.471960(7) 0.01596(4) Uani 1 1 d .
O1S O 0.71329(16) 0.12881(13) 0.17156(13) 0.0236(5) Uani 1 1 d .
O2S O 0.9084(2) 0.39397(16) 0.51033(17) 0.0459(7) Uani 1 1 d .

loop_
_atom_site_aniso_label
_atom_site_aniso_U_11
_atom_site_aniso_U_22
_atom_site_aniso_U_33
_atom_site_aniso_U_23
_atom_site_aniso_U_13
_atom_site_aniso_U_12
C1 0.0130(14) 0.0146(14) 0.0133(13) -0.0004(11) 0.0081(11) 0.0000(10)
C1S 0.0222(18) 0.0262(17) 0.0327(19) -0.0022(15) 0.0055(15) 0.0008(14)
C2 0.0095(13) 0.0164(14) 0.0124(13) 0.0000(11) 0.0053(11) 0.0007(10)
C2S 0.0222(17) 0.0217(16) 0.0265(17) -0.0029(13) 0.0060(14) 0.0000(13)
C3 0.0125(13) 0.0120(13) 0.0134(13) 0.0009(11) 0.0067(11) 0.0014(10)
C3S 0.0210(16) 0.0266(17) 0.0206(16) 0.0017(13) 0.0054(13) 0.0022(13)
C4 0.0099(13) 0.0157(14) 0.0166(14) -0.0042(11) 0.0061(11) -0.0023(11)
C4S 0.0280(18) 0.0227(16) 0.0242(17) -0.0006(13) 0.0121(14) 0.0001(13)
C5 0.0191(15) 0.0216(15) 0.0191(15) -0.0040(12) 0.0102(12) -0.0008(12)
C5S 0.040(2) 0.037(2) 0.043(2) 0.0041(18) 0.0130(19) 0.0035(18)
C6 0.0260(17) 0.0264(17) 0.0239(17) -0.0124(14) 0.0118(14) -0.0031(13)
C6S 0.038(2) 0.043(2) 0.034(2) 0.0003(17) 0.0148(17) -0.0008(18)
C7 0.0226(17) 0.0136(14) 0.0340(18) -0.0084(13) 0.0137(14) -0.0026(12)
C7S 0.040(2) 0.038(2) 0.040(2) 0.0113(18) 0.0120(18) 0.0008(18)
C8 0.0113(14) 0.0151(14) 0.0288(17) -0.0026(12) 0.0081(12) -0.0010(11)
C8S 0.051(3) 0.033(2) 0.048(2) -0.0047(18) 0.026(2) 0.0009(18)
C9 0.0106(13) 0.0156(14) 0.0175(14) -0.0008(11) 0.0058(11) 0.0012(11)
C10 0.0211(16) 0.0142(14) 0.0332(18) 0.0031(13) 0.0112(14) -0.0003(12)
C11 0.0235(17) 0.0188(15) 0.0252(17) 0.0078(13) 0.0104(14) -0.0002(12)
C12 0.0185(15) 0.0185(15) 0.0183(15) 0.0028(12) 0.0081(12) 0.0001(12)
C13 0.0106(13) 0.0146(14) 0.0171(14) 0.0008(11) 0.0058(11) 0.0004(10)
C14 0.0189(15) 0.0128(13) 0.0121(13) 0.0006(11) 0.0094(12) 0.0003(11)
C15 0.0180(15) 0.0126(13) 0.0178(14) -0.0004(11) 0.0111(12) 0.0003(11)
C16 0.0244(16) 0.0200(15) 0.0229(16) 0.0026(12) 0.0172(13) 0.0011(12)
C17 0.0310(18) 0.0225(16) 0.0160(15) 0.0038(12) 0.0145(14) 0.0004(13)
C18 0.0210(16) 0.0268(16) 0.0143(14) 0.0040(12) 0.0057(12) 0.0021(13)
C19 0.0180(15) 0.0187(14) 0.0151(14) 0.0023(11) 0.0079(12) 0.0011(11)
C20 0.0158(15) 0.0187(14) 0.0226(15) 0.0031(12) 0.0113(12) 0.0012(12)
C21 0.0209(17) 0.0268(17) 0.0318(18) 0.0026(14) 0.0135(14) 0.0063(13)
C22 0.0214(17) 0.0251(17) 0.0350(19) -0.0020(14) 0.0095(15) -0.0032(13)
C23 0.0148(15) 0.041(2) 0.0196(16) 0.0103(14) 0.0062(13) 0.0025(14)
C24 0.0238(19) 0.070(3) 0.031(2) 0.0074(19) 0.0087(16) -0.0124(19)
C25 0.032(2) 0.061(3) 0.049(2) 0.016(2) 0.0265(19) 0.0224(19)
C26 0.0191(15) 0.0102(13) 0.0117(13) 0.0001(10) 0.0088(11) -0.0005(11)
C27 0.0200(15) 0.0119(13) 0.0144(14) 0.0004(11) 0.0064(12) -0.0008(11)
C28 0.0251(17) 0.0194(15) 0.0130(14) -0.0011(12) 0.0059(12) -0.0010(12)
C29 0.0349(19) 0.0197(15) 0.0169(15) -0.0024(12) 0.0153(14) 0.0028(13)
C30 0.0280(17) 0.0210(15) 0.0213(16) 0.0006(12) 0.0186(14) 0.0031(13)
C31 0.0195(15) 0.0110(13) 0.0168(14) -0.0003(11) 0.0096(12) -0.0001(11)
C32 0.0151(15) 0.0274(16) 0.0177(15) -0.0018(13) 0.0051(12) -0.0012(12)
C33 0.026(2) 0.041(2) 0.051(2) -0.0022(18) 0.0183(18) -0.0104(16)
C34 0.0257(19) 0.042(2) 0.0271(18) 0.0056(16) 0.0091(15) 0.0105(16)
C35 0.0170(15) 0.0229(15) 0.0199(15) -0.0024(12) 0.0104(12) -0.0003(12)
C36 0.0229(18) 0.0329(19) 0.038(2) -0.0019(16) 0.0150(15) -0.0087(14)
C37 0.0223(18) 0.0317(19) 0.0310(19) 0.0022(15) 0.0048(15) 0.0036(14)
N1 0.0134(12) 0.0121(11) 0.0095(11) 0.0004(9) 0.0064(9) -0.0003(9)
N2 0.0129(12) 0.0124(11) 0.0095(11) -0.0004(9) 0.0063(9) -0.0001(9)
Cl1 0.0686(7) 0.0145(4) 0.0494(5) -0.0042(4) 0.0460(5) -0.0069(4)
Au1 0.02470(7) 0.01131(6) 0.01783(7) 0.00001(4) 0.01478(5) -0.00068(4)
O1S 0.0225(12) 0.0247(12) 0.0184(11) 0.0003(9) 0.0037(9) -0.0035(9)
O2S 0.062(2) 0.0413(16) 0.0339(15) 0.0048(12) 0.0202(14) 0.0000(14)

loop_
_atom_type_symbol
_atom_type_description
_atom_type_scat_dispersion_real
_atom_type_scat_dispersion_imag
_atom_type_scat_source
C C 0.0033 0.0016 'International Tables Vol C Tables 4.2.6.8 and 6.1.1.4'
H H 0.0000 0.0000 'International Tables Vol C Tables 4.2.6.8 and 6.1.1.4'
N N 0.0061 0.0033 'International Tables Vol C Tables 4.2.6.8 and 6.1.1.4'
Cl Cl 0.1484 0.1585 'International Tables Vol C Tables 4.2.6.8 and 6.1.1.4'
Au Au -2.0133 8.8022 'International Tables Vol C Tables 4.2.6.8 and 6.1.1.4'
O O 0.0106 0.0060 'International Tables Vol C Tables 4.2.6.8 and 6.1.1.4'

loop_
_geom_angle_atom_site_label_1
_geom_angle_atom_site_label_2
_geom_angle_atom_site_label_3
_geom_angle
N2 C1 N1 105.7(2)
N2 C1 Au1 126.9(2)
N1 C1 Au1 127.3(2)
O1S C1S C2S 107.5(3)
O1S C1S H1S1 110.2
C2S C1S H1S1 110.2
O1S C1S H1S2 110.2
C2S C1S H1S2 110.2
H1S1 C1S H1S2 108.5
C3 C2 N1 107.3(2)
C3 C2 C4 110.0(2)
N1 C2 C4 142.7(3)
C3S C2S C1S 102.5(3)
C3S C2S H2S1 111.3
C1S C2S H2S1 111.3
C3S C2S H2S2 111.3
C1S C2S H2S2 111.3
H2S1 C2S H2S2 109.2
C2 C3 N2 106.9(2)
C2 C3 C13 110.4(2)
N2 C3 C13 142.7(3)
C4S C3S C2S 100.7(3)
C4S C3S H3S1 111.6
C2S C3S H3S1 111.6
C4S C3S H3S2 111.6
C2S C3S H3S2 111.6
H3S1 C3S H3S2 109.4
C5 C4 C9 119.1(3)
C5 C4 C2 137.5(3)
C9 C4 C2 103.4(2)
O1S C4S C3S 106.3(3)
O1S C4S H4S1 110.5
C3S C4S H4S1 110.5
O1S C4S H4S2 110.5
C3S C4S H4S2 110.5
H4S1 C4S H4S2 108.7
C4 C5 C6 118.0(3)
C4 C5 H5 121.0
C6 C5 H5 121.0
O2S C5S C6S 106.4(3)
O2S C5S H5S1 110.5
C6S C5S H5S1 110.5
O2S C5S H5S2 110.5
C6S C5S H5S2 110.5
H5S1 C5S H5S2 108.7
C7 C6 C5 122.8(3)
C7 C6 H6 118.6
C5 C6 H6 118.6
C5S C6S C7S 102.1(3)
C5S C6S H6S1 111.4
C7S C6S H6S1 111.4
C5S C6S H6S2 111.4
C7S C6S H6S2 111.4
H6S1 C6S H6S2 109.2
C6 C7 C8 120.0(3)
C6 C7 H7 120.0
C8 C7 H7 120.0
C8S C7S C6S 100.7(3)
C8S C7S H7S1 111.6
C6S C7S H7S1 111.6
C8S C7S H7S2 111.6
C6S C7S H7S2 111.6
H7S1 C7S H7S2 109.4
C9 C8 C10 116.3(3)
C9 C8 C7 116.7(3)
C10 C8 C7 127.0(3)
O2S C8S C7S 107.0(3)
O2S C8S H8S1 110.3
C7S C8S H8S1 110.3
O2S C8S H8S2 110.3
C7S C8S H8S2 110.3
H8S1 C8S H8S2 108.6
C8 C9 C4 123.3(3)
C8 C9 C13 123.8(3)
C4 C9 C13 112.9(2)
C11 C10 C8 120.1(3)
C11 C10 H10 119.9
C8 C10 H10 119.9
C10 C11 C12 122.8(3)
C10 C11 H11 118.6
C12 C11 H11 118.6
C13 C12 C11 118.1(3)
C13 C12 H12 120.9
C11 C12 H12 120.9
C12 C13 C9 118.9(3)
C12 C13 C3 137.9(3)
C9 C13 C3 103.2(2)
C15 C14 C19 124.5(3)
C15 C14 N1 116.7(2)
C19 C14 N1 118.7(2)
C16 C15 C14 115.8(3)
C16 C15 C20 121.2(3)
C14 C15 C20 123.0(2)
C15 C16 C17 121.2(3)
C15 C16 H16 119.4
C17 C16 H16 119.4
C18 C17 C16 121.3(3)
C18 C17 H17 119.3
C16 C17 H17 119.3
C17 C18 C19 119.9(3)
C17 C18 H18 120.0
C19 C18 H18 120.0
C18 C19 C14 117.4(3)
C18 C19 C23 119.2(3)
C14 C19 C23 123.4(3)
C21 C20 C22 110.6(3)
C21 C20 C15 111.5(3)
C22 C20 C15 111.7(2)
C21 C20 H20 107.6
C22 C20 H20 107.6
C15 C20 H20 107.6
C20 C21 H21A 109.5
C20 C21 H21B 109.5
H21A C21 H21B 109.5
C20 C21 H21C 109.5
H21A C21 H21C 109.5
H21B C21 H21C 109.5
C20 C22 H22A 109.5
C20 C22 H22B 109.5
H22A C22 H22B 109.5
C20 C22 H22C 109.5
H22A C22 H22C 109.5
H22B C22 H22C 109.5
C19 C23 C24 113.4(3)
C19 C23 C25 110.0(3)
C24 C23 C25 110.0(3)
C19 C23 H23 107.8
C24 C23 H23 107.8
C25 C23 H23 107.8
C23 C24 H24A 109.5
C23 C24 H24B 109.5
H24A C24 H24B 109.5
C23 C24 H24C 109.5
H24A C24 H24C 109.5
H24B C24 H24C 109.5
C23 C25 H25A 109.5
C23 C25 H25B 109.5
H25A C25 H25B 109.5
C23 C25 H25C 109.5
H25A C25 H25C 109.5
H25B C25 H25C 109.5
C31 C26 C27 124.6(3)
C31 C26 N2 115.8(2)
C27 C26 N2 119.6(2)
C28 C27 C26 117.2(3)
C28 C27 C32 119.5(3)
C26 C27 C32 123.3(3)
C27 C28 C29 120.2(3)
C27 C28 H28 119.9
C29 C28 H28 119.9
C28 C29 C30 121.0(3)
C28 C29 H29 119.5
C30 C29 H29 119.5
C31 C30 C29 121.3(3)
C31 C30 H30 119.3
C29 C30 H30 119.3
C30 C31 C26 115.7(3)
C30 C31 C35 120.9(3)
C26 C31 C35 123.5(3)
C27 C32 C33 111.2(3)
C27 C32 C34 112.1(3)
C33 C32 C34 110.0(3)
C27 C32 H32 107.8
C33 C32 H32 107.8
C34 C32 H32 107.8
C32 C33 H33A 109.5
C32 C33 H33B 109.5
H33A C33 H33B 109.5
C32 C33 H33C 109.5
H33A C33 H33C 109.5
H33B C33 H33C 109.5
C32 C34 H34A 109.5
C32 C34 H34B 109.5
H34A C34 H34B 109.5
C32 C34 H34C 109.5
H34A C34 H34C 109.5
H34B C34 H34C 109.5
C36 C35 C37 110.9(3)
C36 C35 C31 112.3(3)
C37 C35 C31 111.7(3)
C36 C35 H35 107.2
C37 C35 H35 107.2
C31 C35 H35 107.2
C35 C36 H36A 109.5
C35 C36 H36B 109.5
H36A C36 H36B 109.5
C35 C36 H36C 109.5
H36A C36 H36C 109.5
H36B C36 H36C 109.5
C35 C37 H37A 109.5
C35 C37 H37B 109.5
H37A C37 H37B 109.5
C35 C37 H37C 109.5
H37A C37 H37C 109.5
H37B C37 H37C 109.5
C1 N1 C2 110.0(2)
C1 N1 C14 126.5(2)
C2 N1 C14 123.5(2)
C1 N2 C3 110.1(2)
C1 N2 C26 124.1(2)
C3 N2 C26 125.3(2)
C1 Au1 Cl1 178.43(9)
C1S O1S C4S 107.9(2)
C5S O2S C8S 109.3(3)

loop_
_geom_bond_atom_site_label_1
_geom_bond_atom_site_label_2
_geom_bond_distance
C1 N2 1.356(3)
C1 N1 1.362(3)
C1 Au1 1.975(3)
C1S O1S 1.428(4)
C1S C2S 1.540(5)
C1S H1S1 0.9900
C1S H1S2 0.9900
C2 C3 1.358(4)
C2 N1 1.374(4)
C2 C4 1.461(4)
C2S C3S 1.528(4)
C2S H2S1 0.9900
C2S H2S2 0.9900
C3 N2 1.379(3)
C3 C13 1.461(4)
C3S C4S 1.512(4)
C3S H3S1 0.9900
C3S H3S2 0.9900
C4 C5 1.368(4)
C4 C9 1.419(4)
C4S O1S 1.459(4)
C4S H4S1 0.9900
C4S H4S2 0.9900
C5 C6 1.422(4)
C5 H5 0.9500
C5S O2S 1.411(5)
C5S C6S 1.508(5)
C5S H5S1 0.9900
C5S H5S2 0.9900
C6 C7 1.367(5)
C6 H6 0.9500
C6S C7S 1.535(6)
C6S H6S1 0.9900
C6S H6S2 0.9900
C7 C8 1.417(4)
C7 H7 0.9500
C7S C8S 1.487(6)
C7S H7S1 0.9900
C7S H7S2 0.9900
C8 C9 1.391(4)
C8 C10 1.415(4)
C8S O2S 1.440(5)
C8S H8S1 0.9900
C8S H8S2 0.9900
C9 C13 1.420(4)
C10 C11 1.372(5)
C10 H10 0.9500
C11 C12 1.422(4)
C11 H11 0.9500
C12 C13 1.363(4)
C12 H12 0.9500
C14 C15 1.396(4)
C14 C19 1.412(4)
C14 N1 1.443(3)
C15 C16 1.390(4)
C15 C20 1.541(4)
C16 C17 1.403(5)
C16 H16 0.9500
C17 C18 1.380(4)
C17 H17 0.9500
C18 C19 1.386(4)
C18 H18 0.9500
C19 C23 1.517(4)
C20 C21 1.525(4)
C20 C22 1.535(4)
C20 H20 1.0000
C21 H21A 0.9800
C21 H21B 0.9800
C21 H21C 0.9800
C22 H22A 0.9800
C22 H22B 0.9800
C22 H22C 0.9800
C23 C24 1.538(5)
C23 C25 1.541(5)
C23 H23 1.0000
C24 H24A 0.9800
C24 H24B 0.9800
C24 H24C 0.9800
C25 H25A 0.9800
C25 H25B 0.9800
C25 H25C 0.9800
C26 C31 1.399(4)
C26 C27 1.417(4)
C26 N2 1.442(3)
C27 C28 1.381(4)
C27 C32 1.521(4)
C28 C29 1.389(5)
C28 H28 0.9500
C29 C30 1.405(5)
C29 H29 0.9500
C30 C31 1.390(4)
C30 H30 0.9500
C31 C35 1.536(4)
C32 C33 1.529(5)
C32 C34 1.538(4)
C32 H32 1.0000
C33 H33A 0.9800
C33 H33B 0.9800
C33 H33C 0.9800
C34 H34A 0.9800
C34 H34B 0.9800
C34 H34C 0.9800
C35 C36 1.524(4)
C35 C37 1.528(4)
C35 H35 1.0000
C36 H36A 0.9800
C36 H36B 0.9800
C36 H36C 0.9800
C37 H37A 0.9800
C37 H37B 0.9800
C37 H37C 0.9800
Cl1 Au1 2.2770(9)

loop_
_geom_torsion_atom_site_label_1
_geom_torsion_atom_site_label_2
_geom_torsion_atom_site_label_3
_geom_torsion_atom_site_label_4
_geom_torsion
O1S C1S C2S C3S 23.8(4)
N1 C2 C3 N2 0.6(3)
C4 C2 C3 N2 -179.4(2)
N1 C2 C3 C13 180.0(2)
C4 C2 C3 C13 0.0(3)
C1S C2S C3S C4S -36.1(3)
C3 C2 C4 C5 -179.6(3)
N1 C2 C4 C5 0.3(7)
C3 C2 C4 C9 0.3(3)
N1 C2 C4 C9 -179.8(4)
C2S C3S C4S O1S 37.3(3)
C9 C4 C5 C6 -0.9(4)
C2 C4 C5 C6 179.0(3)
C4 C5 C6 C7 0.7(5)
O2S C5S C6S C7S -30.3(4)
C5 C6 C7 C8 0.0(5)
C5S C6S C7S C8S 37.3(4)
C6 C7 C8 C9 -0.4(4)
C6 C7 C8 C10 179.8(3)
C6S C7S C8S O2S -32.1(4)
C10 C8 C9 C4 180.0(3)
C7 C8 C9 C4 0.1(4)
C10 C8 C9 C13 1.1(4)
C7 C8 C9 C13 -178.7(3)
C5 C4 C9 C8 0.5(4)
C2 C4 C9 C8 -179.4(3)
C5 C4 C9 C13 179.5(3)
C2 C4 C9 C13 -0.4(3)
C9 C8 C10 C11 -0.6(4)
C7 C8 C10 C11 179.2(3)
C8 C10 C11 C12 -0.2(5)
C10 C11 C12 C13 0.5(5)
C11 C12 C13 C9 0.0(4)
C11 C12 C13 C3 179.7(3)
C8 C9 C13 C12 -0.8(4)
C4 C9 C13 C12 -179.8(3)
C8 C9 C13 C3 179.4(3)
C4 C9 C13 C3 0.4(3)
C2 C3 C13 C12 -179.9(3)
N2 C3 C13 C12 -0.9(7)
C2 C3 C13 C9 -0.2(3)
N2 C3 C13 C9 178.8(4)
C19 C14 C15 C16 0.5(4)
N1 C14 C15 C16 -175.5(2)
C19 C14 C15 C20 -179.5(3)
N1 C14 C15 C20 4.5(4)
C14 C15 C16 C17 0.2(4)
C20 C15 C16 C17 -179.9(3)
C15 C16 C17 C18 -0.4(5)
C16 C17 C18 C19 0.0(5)
C17 C18 C19 C14 0.5(4)
C17 C18 C19 C23 -177.2(3)
C15 C14 C19 C18 -0.8(4)
N1 C14 C19 C18 175.1(3)
C15 C14 C19 C23 176.8(3)
N1 C14 C19 C23 -7.3(4)
C16 C15 C20 C21 58.5(4)
C14 C15 C20 C21 -121.6(3)
C16 C15 C20 C22 -65.9(4)
C14 C15 C20 C22 114.1(3)
C18 C19 C23 C24 -47.0(4)
C14 C19 C23 C24 135.4(3)
C18 C19 C23 C25 76.6(4)
C14 C19 C23 C25 -101.0(3)
C31 C26 C27 C28 1.9(4)
N2 C26 C27 C28 -179.7(2)
C31 C26 C27 C32 -177.8(3)
N2 C26 C27 C32 0.7(4)
C26 C27 C28 C29 -1.1(4)
C32 C27 C28 C29 178.6(3)
C27 C28 C29 C30 0.0(5)
C28 C29 C30 C31 0.6(5)
C29 C30 C31 C26 0.0(4)
C29 C30 C31 C35 179.1(3)
C27 C26 C31 C30 -1.3(4)
N2 C26 C31 C30 -179.8(2)
C27 C26 C31 C35 179.6(3)
N2 C26 C31 C35 1.1(4)
C28 C27 C32 C33 68.5(4)
C26 C27 C32 C33 -111.9(3)
C28 C27 C32 C34 -55.2(4)
C26 C27 C32 C34 124.5(3)
C30 C31 C35 C36 57.3(4)
C26 C31 C35 C36 -123.6(3)
C30 C31 C35 C37 -68.0(4)
C26 C31 C35 C37 111.1(3)
N2 C1 N1 C2 0.4(3)
Au1 C1 N1 C2 -176.5(2)
N2 C1 N1 C14 179.8(2)
Au1 C1 N1 C14 2.9(4)
C3 C2 N1 C1 -0.6(3)
C4 C2 N1 C1 179.4(4)
C3 C2 N1 C14 179.9(2)
C4 C2 N1 C14 0.0(5)
C15 C14 N1 C1 -89.6(3)
C19 C14 N1 C1 94.2(3)
C15 C14 N1 C2 89.8(3)
C19 C14 N1 C2 -86.4(3)
N1 C1 N2 C3 0.0(3)
Au1 C1 N2 C3 176.9(2)
N1 C1 N2 C26 172.5(2)
Au1 C1 N2 C26 -10.6(4)
C2 C3 N2 C1 -0.4(3)
C13 C3 N2 C1 -179.4(4)
C2 C3 N2 C26 -172.8(3)
C13 C3 N2 C26 8.2(6)
C31 C26 N2 C1 -88.8(3)
C27 C26 N2 C1 92.5(3)
C31 C26 N2 C3 82.6(3)
C27 C26 N2 C3 -96.1(3)
C2S C1S O1S C4S -0.7(3)
C3S C4S O1S C1S -23.4(3)
C6S C5S O2S C8S 10.8(4)
C7S C8S O2S C5S 14.2(4)
